data_4131337
loop_
_publ_author_name
'Chen, Dongping'
'Xu, Guangqing'
'Zhou, Qinghai'
'Chung, Lung Wa'
'Tang, Wenjun'

_publ_section_title
;
 Practical and Asymmetric Reductive Coupling of Isoquinolines Templated by
 Chiral Diborons.
;
_journal_issue 29
_journal_name_full 'Journal of the American Chemical Society'
_journal_page_first 9767
_journal_page_last 9770
_journal_paper_doi 10.1021/jacs.7b04256
_journal_volume 139
_journal_year 2017
_chemical_absolute_configuration ad
_chemical_formula_moiety 'C22 H20 N2 O2, C2 O'
_chemical_formula_sum 'C24 H20 N2 O3'
_chemical_formula_weight 384.42
_space_group_crystal_system orthorhombic
_space_group_IT_number 18
_space_group_name_Hall 'P 2 2ab'
_space_group_name_H-M_alt 'P 21 21 2'
_atom_sites_solution_hydrogens geom
_audit_creation_method SHELXL-2014
_cell_angle_alpha 90
_cell_angle_beta 90
_cell_angle_gamma 90
_cell_formula_units_Z 2
_cell_length_a 14.5702(10)
_cell_length_b 6.0644(9)
_cell_length_c 10.9344(10)
_cell_measurement_reflns_used 7502
_cell_measurement_temperature 293(2)
_cell_measurement_theta_max 66.56
_cell_measurement_theta_min 6.08
_cell_volume 966.16(18)
_computing_cell_refinement 'Bruker SAINT'
_computing_data_collection 'Bruker APEX2'
_computing_data_reduction 'Bruker SAINT'
_computing_molecular_graphics 'Bruker SHELXTL'
_computing_publication_material 'Bruker SHELXTL'
_computing_structure_refinement 'SHELXL-2014 (Sheldrick, 2014)'
_computing_structure_solution 'SHELXS-97 (Sheldrick 2008)'
_diffrn_ambient_temperature 293(2)
_diffrn_measured_fraction_theta_full 0.964
_diffrn_measured_fraction_theta_max 0.980
_diffrn_measurement_device_type 'CCD area detector'
_diffrn_measurement_method 'phi and omega scans'
_diffrn_radiation_type CuK\a
_diffrn_radiation_wavelength 1.54178
_diffrn_reflns_av_R_equivalents 0.0288
_diffrn_reflns_av_unetI/netI 0.0206
_diffrn_reflns_Laue_measured_fraction_full 0.964
_diffrn_reflns_Laue_measured_fraction_max 0.980
_diffrn_reflns_limit_h_max 17
_diffrn_reflns_limit_h_min -17
_diffrn_reflns_limit_k_max 7
_diffrn_reflns_limit_k_min -7
_diffrn_reflns_limit_l_max 12
_diffrn_reflns_limit_l_min -13
_diffrn_reflns_number 7790
_diffrn_reflns_point_group_measured_fraction_full 0.968
_diffrn_reflns_point_group_measured_fraction_max 0.985
_diffrn_reflns_theta_full 67.679
_diffrn_reflns_theta_max 66.669
_diffrn_reflns_theta_min 6.074
_diffrn_source 'sealed tube'
_exptl_absorpt_coefficient_mu 0.710
_exptl_absorpt_correction_type none
_exptl_crystal_colour colorless
_exptl_crystal_density_diffrn 1.321
_exptl_crystal_description block
_exptl_crystal_F_000 360
_exptl_crystal_size_max 0.05
_exptl_crystal_size_mid 0.04
_exptl_crystal_size_min 0.03
_refine_diff_density_max 0.203
_refine_diff_density_min -0.285
_refine_diff_density_rms 0.038
_refine_ls_abs_structure_details
;
 Refined as an inversion twin.
;
_refine_ls_abs_structure_Flack 0.1(6)
_refine_ls_extinction_coef 0.056(8)
_refine_ls_extinction_expression Fc^*^=kFc[1+0.001xFc^2^\l^3^/sin(2\q)]^-1/4^
_refine_ls_extinction_method SHELXL
_refine_ls_goodness_of_fit_ref 1.099
_refine_ls_hydrogen_treatment constr
_refine_ls_matrix_type full
_refine_ls_number_parameters 135
_refine_ls_number_reflns 1680
_refine_ls_number_restraints 0
_refine_ls_restrained_S_all 1.099
_refine_ls_R_factor_all 0.0392
_refine_ls_R_factor_gt 0.0385
_refine_ls_shift/su_max 0.000
_refine_ls_shift/su_mean 0.000
_refine_ls_structure_factor_coef Fsqd
_refine_ls_weighting_details 'w=1/[\s^2^(Fo^2^)+(0.0628P)^2^+0.2380P] where P=(Fo^2^+2Fc^2^)/3'
_refine_ls_weighting_scheme calc
_refine_ls_wR_factor_gt 0.1121
_refine_ls_wR_factor_ref 0.1125
_reflns_Friedel_coverage 0.680
_reflns_Friedel_fraction_full 0.974
_reflns_Friedel_fraction_max 0.993
_reflns_number_gt 1652
_reflns_number_total 1680
_reflns_threshold_expression 'I > 2\s(I)'
_cod_data_source_file ja7b04256_si_003.cif
_cod_data_source_block A
_cod_database_code 4131337
_shelx_space_group_comment
;
The symmetry employed for this shelxl refinement is uniquely defined
by the following loop, which should always be used as a source of
symmetry information in preference to the above space-group names.
They are only intended as comments.
;
_shelxl_version_number 2014-3

loop_
_space_group_symop_operation_xyz
'x, y, z'
'-x, -y, z'
'x+1/2, -y+1/2, -z'
'-x+1/2, y+1/2, -z'

loop_
_atom_site_label
_atom_site_type_symbol
_atom_site_fract_x
_atom_site_fract_y
_atom_site_fract_z
_atom_site_U_iso_or_equiv
_atom_site_adp_type
_atom_site_occupancy
_atom_site_site_symmetry_order
_atom_site_calc_flag
_atom_site_refinement_flags_posn
_atom_site_refinement_flags_adp
_atom_site_refinement_flags_occupancy
C1 C 0.1580(2) 0.4526(6) 0.9034(3) 0.0562(8) Uani 1 1 d . . .
H1A H 0.1676 0.5561 0.9686 0.084 Uiso 1 1 calc R U .
H1B H 0.2162 0.3985 0.8752 0.084 Uiso 1 1 calc R U .
H1C H 0.1216 0.3316 0.9325 0.084 Uiso 1 1 calc R U .
C2 C 0.10914(17) 0.5644(5) 0.8001(2) 0.0426(7) Uani 1 1 d . . .
C3 C 0.12886(17) 0.2274(4) 0.6794(3) 0.0412(6) Uani 1 1 d . . .
H3 H 0.1359 0.1385 0.7480 0.049 Uiso 1 1 calc R U .
C4 C 0.14674(17) 0.1456(4) 0.5690(2) 0.0425(7) Uani 1 1 d . . .
H4 H 0.1627 -0.0022 0.5611 0.051 Uiso 1 1 calc R U .
C5 C 0.14181(16) 0.2832(4) 0.4608(2) 0.0376(6) Uani 1 1 d . . .
C6 C 0.17962(17) 0.2220(5) 0.3478(3) 0.0445(7) Uani 1 1 d . . .
H6 H 0.2076 0.0850 0.3394 0.053 Uiso 1 1 calc R U .
C7 C 0.17573(18) 0.3635(5) 0.2488(2) 0.0462(7) Uani 1 1 d . . .
H7 H 0.2000 0.3203 0.1739 0.055 Uiso 1 1 calc R U .
C8 C 0.13569(17) 0.5693(5) 0.2611(2) 0.0444(7) Uani 1 1 d . . .
H8 H 0.1342 0.6649 0.1946 0.053 Uiso 1 1 calc R U .
C9 C 0.09797(17) 0.6335(4) 0.3714(2) 0.0390(6) Uani 1 1 d . . .
H9 H 0.0713 0.7722 0.3789 0.047 Uiso 1 1 calc R U .
C10 C 0.09975(16) 0.4913(4) 0.4714(2) 0.0355(6) Uani 1 1 d . . .
C11 C 0.05061(15) 0.5443(4) 0.5885(2) 0.0350(6) Uani 1 1 d . . .
H11 H 0.0491 0.7048 0.5986 0.042 Uiso 1 1 calc R U .
C12 C 0.1003(3) 0.9642(7) 0.0291(4) 0.0759(10) Uani 1 1 d . . .
N1 N 0.09929(14) 0.4473(4) 0.69340(19) 0.0372(5) Uani 1 1 d . . .
O1 O 0.07993(14) 0.7525(3) 0.80951(17) 0.0486(6) Uani 1 1 d . . .
O2 O 0.0000 1.0000 0.0833(5) 0.138(2) Uani 1 2 d S T P

loop_
_atom_site_aniso_label
_atom_site_aniso_U_11
_atom_site_aniso_U_22
_atom_site_aniso_U_33
_atom_site_aniso_U_23
_atom_site_aniso_U_13
_atom_site_aniso_U_12
C1 0.0578(16) 0.071(2) 0.0394(14) 0.0065(14) -0.0046(12) 0.0012(16)
C2 0.0360(12) 0.0534(16) 0.0383(13) 0.0047(12) 0.0020(10) -0.0060(12)
C3 0.0371(13) 0.0407(13) 0.0458(13) 0.0082(12) -0.0017(11) 0.0011(10)
C4 0.0372(12) 0.0361(13) 0.0543(16) 0.0019(12) -0.0002(12) 0.0024(11)
C5 0.0311(11) 0.0393(13) 0.0423(13) -0.0018(11) -0.0013(10) -0.0019(10)
C6 0.0358(12) 0.0466(15) 0.0509(15) -0.0087(12) 0.0025(11) 0.0008(11)
C7 0.0406(13) 0.0593(18) 0.0387(14) -0.0074(13) 0.0036(11) -0.0024(12)
C8 0.0399(13) 0.0547(17) 0.0387(13) 0.0042(12) -0.0002(10) -0.0051(13)
C9 0.0355(12) 0.0403(14) 0.0411(13) 0.0016(12) -0.0006(10) -0.0024(11)
C10 0.0290(10) 0.0401(14) 0.0374(12) -0.0007(11) -0.0010(9) -0.0032(11)
C11 0.0348(13) 0.0336(12) 0.0365(12) 0.0012(10) -0.0013(9) 0.0006(10)
C12 0.081(2) 0.078(2) 0.069(2) -0.004(2) -0.0013(19) 0.002(2)
N1 0.0343(10) 0.0398(11) 0.0375(11) 0.0023(9) -0.0013(8) -0.0004(9)
O1 0.0552(12) 0.0506(11) 0.0401(9) -0.0068(9) -0.0006(8) 0.0014(9)
O2 0.141(5) 0.168(6) 0.105(4) 0.000 0.000 0.028(5)

loop_
_atom_type_symbol
_atom_type_description
_atom_type_scat_dispersion_real
_atom_type_scat_dispersion_imag
_atom_type_scat_source
C C 0.0181 0.0091 'International Tables Vol C Tables 4.2.6.8 and 6.1.1.4'
H H 0.0000 0.0000 'International Tables Vol C Tables 4.2.6.8 and 6.1.1.4'
N N 0.0311 0.0180 'International Tables Vol C Tables 4.2.6.8 and 6.1.1.4'
O O 0.0492 0.0322 'International Tables Vol C Tables 4.2.6.8 and 6.1.1.4'

loop_
_geom_angle_atom_site_label_1
_geom_angle_atom_site_label_2
_geom_angle_atom_site_label_3
_geom_angle
_geom_angle_site_symmetry_1
_geom_angle_site_symmetry_3
C2 C1 H1A 109.5 . .
C2 C1 H1B 109.5 . .
H1A C1 H1B 109.5 . .
C2 C1 H1C 109.5 . .
H1A C1 H1C 109.5 . .
H1B C1 H1C 109.5 . .
O1 C2 N1 121.2(3) . .
O1 C2 C1 121.7(3) . .
N1 C2 C1 117.2(3) . .
C4 C3 N1 120.7(2) . .
C4 C3 H3 119.7 . .
N1 C3 H3 119.7 . .
C3 C4 C5 121.1(2) . .
C3 C4 H4 119.4 . .
C5 C4 H4 119.4 . .
C6 C5 C10 118.7(2) . .
C6 C5 C4 123.2(2) . .
C10 C5 C4 118.0(2) . .
C7 C6 C5 120.6(3) . .
C7 C6 H6 119.7 . .
C5 C6 H6 119.7 . .
C6 C7 C8 120.1(3) . .
C6 C7 H7 120.0 . .
C8 C7 H7 120.0 . .
C9 C8 C7 120.4(3) . .
C9 C8 H8 119.8 . .
C7 C8 H8 119.8 . .
C8 C9 C10 120.2(2) . .
C8 C9 H9 119.9 . .
C10 C9 H9 119.9 . .
C9 C10 C5 119.9(2) . .
C9 C10 C11 121.9(2) . .
C5 C10 C11 118.0(2) . .
N1 C11 C10 110.44(19) . .
N1 C11 C11 108.42(18) . 2_565
C10 C11 C11 112.00(16) . 2_565
N1 C11 H11 108.6 . .
C10 C11 H11 108.6 . .
C11 C11 H11 108.6 2_565 .
C2 N1 C3 123.3(2) . .
C2 N1 C11 120.4(2) . .
C3 N1 C11 116.2(2) . .
C12 O2 C12 136.3(5) . 2_575

loop_
_geom_bond_atom_site_label_1
_geom_bond_atom_site_label_2
_geom_bond_distance
_geom_bond_site_symmetry_2
C1 C2 1.497(4) .
C1 H1A 0.9600 .
C1 H1B 0.9600 .
C1 H1C 0.9600 .
C2 O1 1.222(4) .
C2 N1 1.374(4) .
C3 C4 1.331(4) .
C3 N1 1.410(3) .
C3 H3 0.9300 .
C4 C5 1.449(4) .
C4 H4 0.9300 .
C5 C6 1.402(4) .
C5 C10 1.408(4) .
C6 C7 1.383(4) .
C6 H6 0.9300 .
C7 C8 1.384(4) .
C7 H7 0.9300 .
C8 C9 1.381(4) .
C8 H8 0.9300 .
C9 C10 1.393(3) .
C9 H9 0.9300 .
C10 C11 1.502(3) .
C11 N1 1.471(3) .
C11 C11 1.570(4) 2_565
C11 H11 0.9800 .
C12 O2 1.591(5) .
O2 C12 1.592(5) 2_575

loop_
_geom_torsion_atom_site_label_1
_geom_torsion_atom_site_label_2
_geom_torsion_atom_site_label_3
_geom_torsion_atom_site_label_4
_geom_torsion
_geom_torsion_site_symmetry_1
_geom_torsion_site_symmetry_4
N1 C3 C4 C5 3.8(4) . .
C3 C4 C5 C6 164.8(3) . .
C3 C4 C5 C10 -12.9(4) . .
C10 C5 C6 C7 0.1(4) . .
C4 C5 C6 C7 -177.6(2) . .
C5 C6 C7 C8 1.1(4) . .
C6 C7 C8 C9 -1.1(4) . .
C7 C8 C9 C10 -0.1(4) . .
C8 C9 C10 C5 1.3(4) . .
C8 C9 C10 C11 -173.2(2) . .
C6 C5 C10 C9 -1.3(3) . .
C4 C5 C10 C9 176.5(2) . .
C6 C5 C10 C11 173.4(2) . .
C4 C5 C10 C11 -8.8(3) . .
C9 C10 C11 N1 -149.3(2) . .
C5 C10 C11 N1 36.1(3) . .
C9 C10 C11 C11 89.8(3) . 2_565
C5 C10 C11 C11 -84.8(3) . 2_565
O1 C2 N1 C3 -177.7(2) . .
C1 C2 N1 C3 3.0(3) . .
O1 C2 N1 C11 -1.8(4) . .
C1 C2 N1 C11 178.9(2) . .
C4 C3 N1 C2 -157.2(3) . .
C4 C3 N1 C11 26.8(3) . .
C10 C11 N1 C2 138.8(2) . .
C11 C11 N1 C2 -98.1(3) 2_565 .
C10 C11 N1 C3 -45.0(3) . .
C11 C11 N1 C3 78.1(3) 2_565 .
